data_1505426
loop_
_publ_author_name
'Tian, Guo-Qiang'
'Shi, Min'

_publ_section_title
;
 Br\/onsted acid-mediated stereoselective cascade construction of
 functionalized tetrahydropyrans from
 2-(arylmethylene)cyclopropylcarbinols and aldehydes.
;
_journal_issue 12
_journal_name_full 'Organic letters'
_journal_page_first 2405
_journal_page_last 2408
_journal_paper_doi 10.1021/ol0709026
_journal_volume 9
_journal_year 2007
_chemical_formula_sum 'C19 H20 O4 S'
_chemical_formula_weight 344.41
_chemical_name_systematic
; 
 ? 
;
_space_group_IT_number 14
_symmetry_cell_setting monoclinic
_symmetry_space_group_name_Hall '-P 2ybc'
_symmetry_space_group_name_H-M 'P 1 21/c 1'
_atom_sites_solution_hydrogens geom
_atom_sites_solution_primary direct
_atom_sites_solution_secondary difmap
_audit_creation_method SHELXL-97
_cell_angle_alpha 90.00
_cell_angle_beta 99.416(3)
_cell_angle_gamma 90.00
_cell_formula_units_Z 4
_cell_length_a 5.4291(10)
_cell_length_b 30.429(6)
_cell_length_c 10.873(2)
_cell_measurement_reflns_used 1676
_cell_measurement_temperature 293(2)
_cell_measurement_theta_max 41.194
_cell_measurement_theta_min 4.646
_cell_volume 1772.0(6)
_computing_cell_refinement 'Bruker SMART'
_computing_data_collection 'Bruker SMART'
_computing_data_reduction 'Bruker SHELXTL'
_computing_molecular_graphics 'Bruker SHELXTL'
_computing_publication_material 'Bruker SHELXTL'
_computing_structure_refinement 'SHELXL-97 (Sheldrick, 1997)'
_computing_structure_solution 'SHELXS-97 (Sheldrick, 1990)'
_diffrn_ambient_temperature 293(2)
_diffrn_measured_fraction_theta_full 0.997
_diffrn_measured_fraction_theta_max 0.997
_diffrn_measurement_device_type 'CCD area detector'
_diffrn_measurement_method 'phi and omega scans'
_diffrn_radiation_monochromator graphite
_diffrn_radiation_source 'fine-focus sealed tube'
_diffrn_radiation_type MoK\a
_diffrn_radiation_wavelength 0.71073
_diffrn_reflns_av_R_equivalents 0.1092
_diffrn_reflns_av_sigmaI/netI 0.1154
_diffrn_reflns_limit_h_max 5
_diffrn_reflns_limit_h_min -6
_diffrn_reflns_limit_k_max 38
_diffrn_reflns_limit_k_min -34
_diffrn_reflns_limit_l_max 13
_diffrn_reflns_limit_l_min -13
_diffrn_reflns_number 10157
_diffrn_reflns_theta_full 27.00
_diffrn_reflns_theta_max 27.00
_diffrn_reflns_theta_min 2.01
_exptl_absorpt_coefficient_mu 0.202
_exptl_absorpt_correction_T_max 1.00000
_exptl_absorpt_correction_T_min 0.57899
_exptl_absorpt_correction_type empirical
_exptl_crystal_colour colorless
_exptl_crystal_density_diffrn 1.291
_exptl_crystal_density_method 'not measured'
_exptl_crystal_F_000 728
_exptl_crystal_size_max 0.501
_exptl_crystal_size_mid 0.259
_exptl_crystal_size_min 0.167
_refine_diff_density_max 0.262
_refine_diff_density_min -0.188
_refine_diff_density_rms 0.046
_refine_ls_extinction_method none
_refine_ls_goodness_of_fit_ref 0.802
_refine_ls_hydrogen_treatment mixed
_refine_ls_matrix_type full
_refine_ls_number_parameters 230
_refine_ls_number_reflns 3839
_refine_ls_number_restraints 0
_refine_ls_restrained_S_all 0.802
_refine_ls_R_factor_all 0.1014
_refine_ls_R_factor_gt 0.0486
_refine_ls_shift/su_max 0.000
_refine_ls_shift/su_mean 0.000
_refine_ls_structure_factor_coef Fsqd
_refine_ls_weighting_details 'calc w=1/[\s^2^(Fo^2^)+(0.0359P)^2^+0.0000P] where P=(Fo^2^+2Fc^2^)/3'
_refine_ls_weighting_scheme calc
_refine_ls_wR_factor_gt 0.1014
_refine_ls_wR_factor_ref 0.1134
_reflns_number_gt 1879
_reflns_number_total 3839
_reflns_threshold_expression >2sigma(I)
_cod_data_source_file ol0709026si20070418_013637.cif
_cod_data_source_block cd26237
_cod_depositor_comments
;
The following automatic conversions were performed:

'_symmetry_cell_setting' value 'Monoclinic' changed to 'monoclinic'
according to /home/saulius/struct/CIF-dictionaries/cif_core.dic
dictionary named 'cif_core.dic' version 2.4.1 from 2010-06-29.

Automatic conversion script
Id: cif_fix_values 1715 2011-07-08 13:25:40Z adriana 
;
_cod_original_sg_symbol_H-M P2(1)/c
_cod_database_code 1505426

loop_
_symmetry_equiv_pos_as_xyz
'x, y, z'
'-x, y+1/2, -z+1/2'
'-x, -y, -z'
'x, -y-1/2, z-1/2'

loop_
_atom_site_label
_atom_site_type_symbol
_atom_site_fract_x
_atom_site_fract_y
_atom_site_fract_z
_atom_site_U_iso_or_equiv
_atom_site_adp_type
_atom_site_occupancy
_atom_site_symmetry_multiplicity
_atom_site_calc_flag
_atom_site_refinement_flags
S1 S 0.49030(12) 0.29089(2) -0.08306(6) 0.0554(2) Uani 1 1 d .
O1 O -0.0114(3) 0.40330(5) 0.09111(14) 0.0518(4) Uani 1 1 d .
O2 O 0.4497(3) 0.33882(5) -0.03929(16) 0.0631(5) Uani 1 1 d .
O3 O 0.4326(4) 0.26056(6) 0.00737(18) 0.0752(6) Uani 1 1 d .
O4 O 0.7314(3) 0.29089(7) -0.11691(18) 0.0831(6) Uani 1 1 d .
C1 C 0.1489(5) 0.39015(8) 0.0071(2) 0.0575(7) Uani 1 1 d .
H1A H 0.2732 0.4128 0.0032 0.069 Uiso 1 1 calc R
H1B H 0.0524 0.3867 -0.0756 0.069 Uiso 1 1 calc R
C2 C 0.2770(5) 0.34758(8) 0.0477(2) 0.0494(6) Uani 1 1 d .
C3 C 0.4227(4) 0.35169(8) 0.1790(2) 0.0488(6) Uani 1 1 d .
H3A H 0.4878 0.3232 0.2082 0.059 Uiso 1 1 calc R
H3B H 0.5625 0.3716 0.1791 0.059 Uiso 1 1 calc R
C4 C 0.2527(4) 0.36900(7) 0.2638(2) 0.0415(6) Uani 1 1 d .
C5 C 0.1153(4) 0.41019(7) 0.2168(2) 0.0431(6) Uani 1 1 d .
C6 C 0.2165(4) 0.34713(9) 0.3649(2) 0.0481(6) Uani 1 1 d .
C7 C 0.0558(4) 0.35832(8) 0.4570(2) 0.0451(6) Uani 1 1 d .
C8 C 0.0434(4) 0.39980(8) 0.5073(2) 0.0531(7) Uani 1 1 d .
H8 H 0.1410 0.4222 0.4827 0.064 Uiso 1 1 calc R
C9 C -0.1109(5) 0.40865(9) 0.5934(2) 0.0591(7) Uani 1 1 d .
H9 H -0.1181 0.4369 0.6252 0.071 Uiso 1 1 calc R
C10 C -0.2535(5) 0.37580(10) 0.6321(2) 0.0621(7) Uani 1 1 d .
H10 H -0.3579 0.3816 0.6900 0.075 Uiso 1 1 calc R
C11 C -0.2401(5) 0.33427(10) 0.5843(2) 0.0648(7) Uani 1 1 d .
H11 H -0.3360 0.3119 0.6103 0.078 Uiso 1 1 calc R
C12 C -0.0880(5) 0.32539(8) 0.4988(2) 0.0549(7) Uani 1 1 d .
H12 H -0.0805 0.2970 0.4683 0.066 Uiso 1 1 calc R
C13 C 0.2783(4) 0.45101(7) 0.2263(2) 0.0418(6) Uani 1 1 d .
C14 C 0.2078(5) 0.48643(8) 0.1488(2) 0.0607(7) Uani 1 1 d .
H14 H 0.0591 0.4851 0.0926 0.073 Uiso 1 1 calc R
C15 C 0.3545(5) 0.52386(8) 0.1532(3) 0.0690(8) Uani 1 1 d .
H15 H 0.3077 0.5468 0.0979 0.083 Uiso 1 1 calc R
C16 C 0.5678(5) 0.52698(9) 0.2389(3) 0.0679(8) Uani 1 1 d .
H16 H 0.6666 0.5521 0.2427 0.081 Uiso 1 1 calc R
C17 C 0.6343(5) 0.49273(9) 0.3192(3) 0.0674(8) Uani 1 1 d .
H17 H 0.7778 0.4951 0.3787 0.081 Uiso 1 1 calc R
C18 C 0.4932(4) 0.45481(8) 0.3138(2) 0.0550(7) Uani 1 1 d .
H18 H 0.5425 0.4319 0.3688 0.066 Uiso 1 1 calc R
C19 C 0.2719(5) 0.28625(10) -0.2188(2) 0.0747(8) Uani 1 1 d .
H19A H 0.2922 0.3102 -0.2736 0.112 Uiso 1 1 calc R
H19B H 0.1066 0.2870 -0.1982 0.112 Uiso 1 1 calc R
H19C H 0.2964 0.2590 -0.2594 0.112 Uiso 1 1 calc R
H2 H 0.165(4) 0.3234(7) 0.0398(18) 0.043(6) Uiso 1 1 d .
H5 H -0.015(4) 0.4150(6) 0.2654(18) 0.035(6) Uiso 1 1 d .
H6 H 0.300(4) 0.3196(8) 0.378(2) 0.058(7) Uiso 1 1 d .

loop_
_atom_site_aniso_label
_atom_site_aniso_U_11
_atom_site_aniso_U_22
_atom_site_aniso_U_33
_atom_site_aniso_U_23
_atom_site_aniso_U_13
_atom_site_aniso_U_12
S1 0.0480(4) 0.0639(5) 0.0563(4) -0.0030(4) 0.0150(3) 0.0067(3)
O1 0.0411(9) 0.0584(10) 0.0522(11) -0.0032(8) -0.0040(8) 0.0038(8)
O2 0.0727(12) 0.0561(10) 0.0679(12) -0.0096(9) 0.0339(10) -0.0123(9)
O3 0.0924(14) 0.0624(12) 0.0747(13) 0.0135(10) 0.0253(11) 0.0113(10)
O4 0.0416(10) 0.1255(17) 0.0866(14) -0.0093(12) 0.0240(10) 0.0142(10)
C1 0.0648(17) 0.0602(17) 0.0441(16) 0.0000(13) -0.0012(13) 0.0000(14)
C2 0.0480(15) 0.0474(16) 0.0561(17) -0.0054(13) 0.0184(13) -0.0089(13)
C3 0.0396(14) 0.0504(15) 0.0569(16) 0.0035(12) 0.0095(12) 0.0042(11)
C4 0.0335(12) 0.0443(14) 0.0463(15) -0.0010(11) 0.0052(11) 0.0007(10)
C5 0.0357(13) 0.0495(15) 0.0438(15) -0.0020(11) 0.0051(11) 0.0016(11)
C6 0.0442(15) 0.0463(16) 0.0528(17) 0.0028(13) 0.0053(12) 0.0046(12)
C7 0.0396(14) 0.0519(15) 0.0423(14) 0.0073(12) 0.0018(11) 0.0034(11)
C8 0.0496(15) 0.0537(16) 0.0568(17) 0.0005(13) 0.0113(13) -0.0082(12)
C9 0.0521(15) 0.0648(18) 0.0600(18) -0.0095(14) 0.0084(13) 0.0010(14)
C10 0.0490(16) 0.085(2) 0.0534(17) -0.0061(15) 0.0120(13) 0.0004(15)
C11 0.0562(17) 0.077(2) 0.0636(18) 0.0061(16) 0.0167(14) -0.0134(15)
C12 0.0559(16) 0.0555(16) 0.0534(16) 0.0032(13) 0.0097(13) -0.0039(13)
C13 0.0378(13) 0.0422(13) 0.0453(14) 0.0007(11) 0.0062(11) 0.0042(10)
C14 0.0557(16) 0.0490(16) 0.0708(19) 0.0105(13) -0.0088(14) -0.0010(13)
C15 0.075(2) 0.0480(16) 0.081(2) 0.0126(14) 0.0058(17) 0.0000(14)
C16 0.0586(18) 0.0457(16) 0.099(2) -0.0034(16) 0.0119(17) -0.0101(13)
C17 0.0475(16) 0.0619(18) 0.086(2) -0.0057(16) -0.0110(15) -0.0082(14)
C18 0.0444(14) 0.0517(15) 0.0647(18) 0.0042(13) -0.0039(13) -0.0005(12)
C19 0.0539(17) 0.102(2) 0.069(2) -0.0185(16) 0.0101(15) -0.0022(15)

loop_
_atom_type_symbol
_atom_type_description
_atom_type_scat_dispersion_real
_atom_type_scat_dispersion_imag
_atom_type_scat_source
C C 0.0033 0.0016 'International Tables Vol C Tables 4.2.6.8 and 6.1.1.4'
H H 0.0000 0.0000 'International Tables Vol C Tables 4.2.6.8 and 6.1.1.4'
O O 0.0106 0.0060 'International Tables Vol C Tables 4.2.6.8 and 6.1.1.4'
S S 0.1246 0.1234 'International Tables Vol C Tables 4.2.6.8 and 6.1.1.4'

loop_
_geom_angle_atom_site_label_1
_geom_angle_atom_site_label_2
_geom_angle_atom_site_label_3
_geom_angle
O4 S1 O3 119.85(12)
O4 S1 O2 105.17(11)
O3 S1 O2 109.75(10)
O4 S1 C19 108.06(13)
O3 S1 C19 109.71(13)
O2 S1 C19 102.93(12)
C1 O1 C5 113.82(17)
C2 O2 S1 120.36(14)
O1 C1 C2 110.9(2)
O1 C1 H1A 109.5
C2 C1 H1A 109.5
O1 C1 H1B 109.5
C2 C1 H1B 109.5
H1A C1 H1B 108.0
O2 C2 C1 106.4(2)
O2 C2 C3 109.41(19)
C1 C2 C3 110.5(2)
O2 C2 H2 105.7(12)
C1 C2 H2 112.4(12)
C3 C2 H2 112.1(12)
C4 C3 C2 109.10(18)
C4 C3 H3A 109.9
C2 C3 H3A 109.9
C4 C3 H3B 109.9
C2 C3 H3B 109.9
H3A C3 H3B 108.3
C6 C4 C3 121.4(2)
C6 C4 C5 124.5(2)
C3 C4 C5 113.8(2)
O1 C5 C4 109.49(18)
O1 C5 C13 111.46(18)
C4 C5 C13 114.04(17)
O1 C5 H5 105.2(11)
C4 C5 H5 108.0(12)
C13 C5 H5 108.2(12)
C4 C6 C7 129.2(2)
C4 C6 H6 115.6(14)
C7 C6 H6 115.2(14)
C8 C7 C12 117.5(2)
C8 C7 C6 123.6(2)
C12 C7 C6 118.8(2)
C9 C8 C7 121.4(2)
C9 C8 H8 119.3
C7 C8 H8 119.3
C10 C9 C8 120.1(2)
C10 C9 H9 120.0
C8 C9 H9 120.0
C9 C10 C11 119.1(3)
C9 C10 H10 120.4
C11 C10 H10 120.4
C12 C11 C10 121.0(3)
C12 C11 H11 119.5
C10 C11 H11 119.5
C11 C12 C7 120.9(2)
C11 C12 H12 119.6
C7 C12 H12 119.6
C14 C13 C18 118.2(2)
C14 C13 C5 119.71(19)
C18 C13 C5 122.1(2)
C13 C14 C15 121.3(2)
C13 C14 H14 119.4
C15 C14 H14 119.4
C16 C15 C14 119.9(2)
C16 C15 H15 120.0
C14 C15 H15 120.0
C15 C16 C17 119.2(2)
C15 C16 H16 120.4
C17 C16 H16 120.4
C16 C17 C18 121.5(2)
C16 C17 H17 119.3
C18 C17 H17 119.3
C17 C18 C13 119.9(2)
C17 C18 H18 120.0
C13 C18 H18 120.0
S1 C19 H19A 109.5
S1 C19 H19B 109.5
H19A C19 H19B 109.5
S1 C19 H19C 109.5
H19A C19 H19C 109.5
H19B C19 H19C 109.5

loop_
_geom_bond_atom_site_label_1
_geom_bond_atom_site_label_2
_geom_bond_distance
S1 O4 1.4163(17)
S1 O3 1.4204(18)
S1 O2 1.5608(17)
S1 C19 1.741(3)
O1 C1 1.418(3)
O1 C5 1.441(2)
O2 C2 1.461(3)
C1 C2 1.502(3)
C1 H1A 0.9700
C1 H1B 0.9700
C2 C3 1.519(3)
C2 H2 0.95(2)
C3 C4 1.503(3)
C3 H3A 0.9700
C3 H3B 0.9700
C4 C6 1.327(3)
C4 C5 1.504(3)
C5 C13 1.519(3)
C5 H5 0.961(19)
C6 C7 1.472(3)
C6 H6 0.95(2)
C7 C8 1.382(3)
C7 C12 1.392(3)
C8 C9 1.381(3)
C8 H8 0.9300
C9 C10 1.372(3)
C9 H9 0.9300
C10 C11 1.373(4)
C10 H10 0.9300
C11 C12 1.367(3)
C11 H11 0.9300
C12 H12 0.9300
C13 C14 1.383(3)
C13 C18 1.384(3)
C14 C15 1.386(3)
C14 H14 0.9300
C15 C16 1.366(4)
C15 H15 0.9300
C16 C17 1.369(4)
C16 H16 0.9300
C17 C18 1.381(3)
C17 H17 0.9300
C18 H18 0.9300
C19 H19A 0.9600
C19 H19B 0.9600
C19 H19C 0.9600

loop_
_geom_torsion_atom_site_label_1
_geom_torsion_atom_site_label_2
_geom_torsion_atom_site_label_3
_geom_torsion_atom_site_label_4
_geom_torsion
O4 S1 O2 C2 -154.87(17)
O3 S1 O2 C2 -24.7(2)
C19 S1 O2 C2 92.06(19)
C5 O1 C1 C2 60.3(2)
S1 O2 C2 C1 -142.31(17)
S1 O2 C2 C3 98.3(2)
O1 C1 C2 O2 -175.95(17)
O1 C1 C2 C3 -57.3(3)
O2 C2 C3 C4 169.41(18)
C1 C2 C3 C4 52.6(3)
C2 C3 C4 C6 123.2(2)
C2 C3 C4 C5 -51.7(2)
C1 O1 C5 C4 -56.7(2)
C1 O1 C5 C13 70.4(2)
C6 C4 C5 O1 -122.0(2)
C3 C4 C5 O1 52.8(2)
C6 C4 C5 C13 112.4(3)
C3 C4 C5 C13 -72.9(2)
C3 C4 C6 C7 -178.9(2)
C5 C4 C6 C7 -4.6(4)
C4 C6 C7 C8 -44.9(4)
C4 C6 C7 C12 136.7(3)
C12 C7 C8 C9 -1.7(3)
C6 C7 C8 C9 179.9(2)
C7 C8 C9 C10 0.9(4)
C8 C9 C10 C11 0.1(4)
C9 C10 C11 C12 -0.2(4)
C10 C11 C12 C7 -0.7(4)
C8 C7 C12 C11 1.6(3)
C6 C7 C12 C11 -179.9(2)
O1 C5 C13 C14 31.7(3)
C4 C5 C13 C14 156.3(2)
O1 C5 C13 C18 -150.6(2)
C4 C5 C13 C18 -26.0(3)
C18 C13 C14 C15 3.5(4)
C5 C13 C14 C15 -178.7(2)
C13 C14 C15 C16 -2.8(4)
C14 C15 C16 C17 0.4(4)
C15 C16 C17 C18 1.3(4)
C16 C17 C18 C13 -0.5(4)
C14 C13 C18 C17 -1.9(4)
C5 C13 C18 C17 -179.6(2)
